data_4335116
loop_
_publ_author_name
'Elena Guerrero'
'Susana Miranda'
'Sebastian L\"uttenberg'
'Nils Fr\"ohlich'
'Jan-Moritz Koenen'
'Fabian Mohr'
'Elena Cerrada'
'Mariano Laguna'
'Ar\'anzazu Mend\'ia'

_publ_contact_author
;
  Dra. A. Mend\'ia
  Departamento de Qu\'imica Inorg\'anica. Area de Qu\'imica Inorg\'anica  
  Facultad de Ciencias
  Universidad de Burgos
  09001 Burgos, Spain
;
_publ_contact_author_email amendia@ubu.es
_publ_section_title
;
 trans-Thionate Derivatives of Pt(II) and Pd(II) with Water-Soluble
 Phosphane PTA and DAPTA Ligands: Antiproliferative Activity against Human
 Ovarian Cancer Cell Lines
;
_journal_name_full 'Inorganic Chemistry'
_journal_page_first 6635
_journal_page_last 6647
_journal_paper_doi 10.1021/ic4006746
_journal_volume 52
_journal_year 2013
_chemical_formula_sum 'C11 H17 Cl2 N5 O2 P Pt0.5 S'
_chemical_formula_weight 482.77
_chemical_name_systematic
; 
 ? 
;
_space_group_IT_number 14
_symmetry_cell_setting monoclinic
_symmetry_space_group_name_Hall '-P 2ybc'
_symmetry_space_group_name_H-M 'P 1 21/c 1'
_atom_sites_solution_hydrogens geom
_atom_sites_solution_primary direct
_atom_sites_solution_secondary difmap
_audit_creation_method SHELXL-97
_cell_angle_alpha 90.00
_cell_angle_beta 104.499(2)
_cell_angle_gamma 90.00
_cell_formula_units_Z 4
_cell_length_a 11.6525(17)
_cell_length_b 22.312(3)
_cell_length_c 7.1349(10)
_cell_measurement_reflns_used 7991
_cell_measurement_temperature 173(2)
_cell_measurement_theta_max 27.74
_cell_measurement_theta_min 2.57
_cell_volume 1795.9(4)
_computing_cell_refinement 'BRUKER SMART'
_computing_data_collection 'BRUKER SMART'
_computing_data_reduction 'BRUKER SHELXTL'
_computing_molecular_graphics 'BRUKER SHELXTL'
_computing_publication_material 'WinGX v1.10.01'
_computing_structure_refinement 'SHELXL-97 (Sheldrick, 1997)'
_computing_structure_solution 'SHELXS-97 (Sheldrick, 1990)'
_diffrn_ambient_temperature 173(2)
_diffrn_measured_fraction_theta_full 0.998
_diffrn_measured_fraction_theta_max 0.998
_diffrn_measurement_device_type 'CCD area detector'
_diffrn_measurement_method 'phi and omega scans'
_diffrn_radiation_monochromator graphite
_diffrn_radiation_source 'fine-focus sealed tube'
_diffrn_radiation_type MoK\a
_diffrn_radiation_wavelength 0.71073
_diffrn_reflns_av_R_equivalents 0.1609
_diffrn_reflns_av_sigmaI/netI 0.0796
_diffrn_reflns_limit_h_max 13
_diffrn_reflns_limit_h_min -13
_diffrn_reflns_limit_k_max 26
_diffrn_reflns_limit_k_min -26
_diffrn_reflns_limit_l_max 8
_diffrn_reflns_limit_l_min -8
_diffrn_reflns_number 17467
_diffrn_reflns_theta_full 25.00
_diffrn_reflns_theta_max 25.00
_diffrn_reflns_theta_min 2.02
_exptl_absorpt_coefficient_mu 4.454
_exptl_absorpt_correction_T_max 0.5398
_exptl_absorpt_correction_T_min 0.3613
_exptl_absorpt_correction_type 'multi-scan correction'
_exptl_absorpt_process_details 'SADABS (SHELDRICK, 2001)'
_exptl_crystal_colour colorless
_exptl_crystal_density_diffrn 1.786
_exptl_crystal_description prism
_exptl_crystal_F_000 952
_exptl_crystal_size_max 0.7
_exptl_crystal_size_mid 0.1
_exptl_crystal_size_min 0.1
_refine_diff_density_max 2.669
_refine_diff_density_min -1.681
_refine_diff_density_rms 0.205
_refine_ls_goodness_of_fit_ref 1.015
_refine_ls_hydrogen_treatment constr
_refine_ls_matrix_type full
_refine_ls_number_parameters 207
_refine_ls_number_reflns 3156
_refine_ls_number_restraints 0
_refine_ls_restrained_S_all 1.015
_refine_ls_R_factor_all 0.0490
_refine_ls_R_factor_gt 0.0425
_refine_ls_shift/su_max 0.000
_refine_ls_shift/su_mean 0.000
_refine_ls_structure_factor_coef Fsqd
_refine_ls_weighting_details 'calc w=1/[\s^2^(Fo^2^)+(0.0491P)^2^+0.0000P] where P=(Fo^2^+2Fc^2^)/3'
_refine_ls_weighting_scheme calc
_refine_ls_wR_factor_gt 0.0966
_refine_ls_wR_factor_ref 0.0999
_reflns_number_gt 2629
_reflns_number_total 3156
_reflns_threshold_expression >2sigma(I)
_cod_data_source_file ic4006746_si_003_3.cif
_cod_data_source_block compound9
_cod_original_formula_sum 'C11 H17 Cl2 N5 O2 P Pt0.50 S'
_cod_database_code 4335116

loop_
_symmetry_equiv_pos_as_xyz
'x, y, z'
'-x, y+1/2, -z+1/2'
'-x, -y, -z'
'x, -y-1/2, z-1/2'

loop_
_atom_site_label
_atom_site_type_symbol
_atom_site_fract_x
_atom_site_fract_y
_atom_site_fract_z
_atom_site_U_iso_or_equiv
_atom_site_adp_type
_atom_site_occupancy
_atom_site_symmetry_multiplicity
_atom_site_calc_flag
_atom_site_refinement_flags
Pt1 Pt 0.5000 0.5000 0.5000 0.01547(13) Uani 1 2 d S
S1 S 0.31933(10) 0.46036(5) 0.32742(17) 0.0205(3) Uani 1 1 d .
P1 P 0.50983(11) 0.42198(5) 0.71113(17) 0.0166(3) Uani 1 1 d .
O1 O 0.1722(5) 0.6646(2) 0.5047(11) 0.0913(19) Uani 1 1 d .
H1 H 0.1095 0.6836 0.5013 0.137 Uiso 1 1 calc R
O2 O -0.1159(6) 0.4993(2) 0.1956(11) 0.072(2) Uani 1 1 d .
H2 H -0.1571 0.5031 0.2762 0.107 Uiso 1 1 calc R
N1 N 0.3970(4) 0.3559(2) 0.9392(6) 0.0291(11) Uani 1 1 d .
N2 N 0.6146(4) 0.3578(2) 1.0358(6) 0.0257(11) Uani 1 1 d .
N3 N 0.5115(4) 0.29912(17) 0.7518(5) 0.0228(9) Uani 1 1 d .
N4 N 0.2333(3) 0.56601(17) 0.4179(5) 0.0200(9) Uani 1 1 d .
N5 N 0.0979(4) 0.4880(2) 0.2735(7) 0.0224(10) Uani 1 1 d .
C1 C 0.2067(5) 0.5115(2) 0.3428(7) 0.0192(11) Uani 1 1 d .
C2 C 0.1411(4) 0.6010(2) 0.4245(7) 0.0235(11) Uani 1 1 d .
C3 C 0.0263(4) 0.5814(2) 0.3582(7) 0.0267(12) Uani 1 1 d .
H3 H -0.0383 0.6065 0.3659 0.032 Uiso 1 1 calc R
C4 C 0.0064(5) 0.5244(3) 0.2799(7) 0.0233(11) Uani 1 1 d .
C5 C 0.6294(4) 0.4128(2) 0.9340(6) 0.0215(11) Uani 1 1 d .
H5A H 0.7069 0.4118 0.9004 0.026 Uiso 1 1 calc R
H5B H 0.6295 0.4475 1.0202 0.026 Uiso 1 1 calc R
C6 C 0.3840(4) 0.4107(2) 0.8215(7) 0.0258(12) Uani 1 1 d .
H6A H 0.3780 0.4457 0.9039 0.031 Uiso 1 1 calc R
H6B H 0.3096 0.4083 0.7178 0.031 Uiso 1 1 calc R
C7 C 0.5042(5) 0.3584(2) 1.0981(7) 0.0298(13) Uani 1 1 d .
H7A H 0.5041 0.3237 1.1847 0.036 Uiso 1 1 calc R
H7B H 0.5018 0.3953 1.1741 0.036 Uiso 1 1 calc R
C8 C 0.5123(4) 0.3469(2) 0.6081(6) 0.0194(11) Uani 1 1 d .
H8A H 0.4424 0.3421 0.4971 0.023 Uiso 1 1 calc R
H8B H 0.5842 0.3427 0.5591 0.023 Uiso 1 1 calc R
C9 C 0.4041(5) 0.3029(2) 0.8227(8) 0.0286(12) Uani 1 1 d .
H9A H 0.3343 0.3023 0.7101 0.034 Uiso 1 1 calc R
H9B H 0.3998 0.2668 0.9013 0.034 Uiso 1 1 calc R
C10 C 0.6153(5) 0.3046(2) 0.9181(7) 0.0255(12) Uani 1 1 d .
H10A H 0.6192 0.2687 1.0011 0.031 Uiso 1 1 calc R
H10B H 0.6879 0.3051 0.8697 0.031 Uiso 1 1 calc R
C90 C 0.0969(5) 0.1562(3) 0.6386(9) 0.0463(16) Uani 1 1 d .
H90A H 0.1038 0.1133 0.6751 0.056 Uiso 1 1 calc R
H90B H 0.1417 0.1629 0.5395 0.056 Uiso 1 1 calc R
Cl1 Cl -0.05283(19) 0.17450(9) 0.5422(3) 0.0700(6) Uani 1 1 d .
Cl2 Cl 0.15718(18) 0.20038(9) 0.8429(3) 0.0771(7) Uani 1 1 d .

loop_
_atom_site_aniso_label
_atom_site_aniso_U_11
_atom_site_aniso_U_22
_atom_site_aniso_U_33
_atom_site_aniso_U_23
_atom_site_aniso_U_13
_atom_site_aniso_U_12
Pt1 0.01422(18) 0.0118(2) 0.01957(18) 0.00333(9) 0.00261(12) 0.00089(9)
S1 0.0162(6) 0.0157(6) 0.0275(6) 0.0005(5) 0.0014(5) 0.0000(5)
P1 0.0191(6) 0.0117(6) 0.0186(6) 0.0019(5) 0.0038(5) 0.0014(5)
O1 0.086(4) 0.062(4) 0.132(5) -0.019(4) 0.040(4) 0.006(3)
O2 0.041(3) 0.104(7) 0.072(4) 0.000(3) 0.019(3) -0.006(2)
N1 0.039(3) 0.027(3) 0.026(2) 0.008(2) 0.016(2) 0.003(2)
N2 0.036(3) 0.021(3) 0.018(2) 0.0020(18) 0.004(2) -0.001(2)
N3 0.035(2) 0.013(2) 0.021(2) 0.0027(16) 0.0076(19) 0.0016(19)
N4 0.023(2) 0.018(2) 0.022(2) 0.0023(17) 0.0104(18) 0.0017(18)
N5 0.015(2) 0.027(2) 0.024(2) 0.0004(18) 0.004(2) 0.000(2)
C1 0.020(3) 0.022(3) 0.017(2) 0.003(2) 0.006(2) -0.002(2)
C2 0.028(3) 0.023(3) 0.020(2) 0.002(2) 0.007(2) 0.006(2)
C3 0.022(3) 0.033(3) 0.027(3) 0.001(2) 0.010(2) 0.009(2)
C4 0.022(3) 0.031(3) 0.017(2) 0.006(2) 0.004(2) 0.003(3)
C5 0.028(3) 0.016(3) 0.018(2) 0.0025(19) 0.001(2) -0.005(2)
C6 0.027(3) 0.021(3) 0.035(3) 0.003(2) 0.019(2) 0.003(2)
C7 0.045(4) 0.023(3) 0.025(3) 0.005(2) 0.015(3) -0.002(3)
C8 0.029(3) 0.013(2) 0.017(2) 0.0009(19) 0.005(2) -0.001(2)
C9 0.040(3) 0.017(3) 0.030(3) 0.007(2) 0.010(3) -0.008(2)
C10 0.035(3) 0.018(3) 0.023(3) 0.009(2) 0.006(2) 0.010(2)
C90 0.044(4) 0.041(4) 0.055(4) 0.002(3) 0.012(3) 0.001(3)
Cl1 0.0611(12) 0.0665(13) 0.0649(11) -0.0177(10) -0.0168(10) 0.0224(11)
Cl2 0.0564(12) 0.0648(14) 0.0925(15) -0.0191(11) -0.0144(11) -0.0113(10)

loop_
_atom_type_symbol
_atom_type_description
_atom_type_scat_dispersion_real
_atom_type_scat_dispersion_imag
_atom_type_scat_source
C C 0.0033 0.0016 'International Tables Vol C Tables 4.2.6.8 and 6.1.1.4'
H H 0.0000 0.0000 'International Tables Vol C Tables 4.2.6.8 and 6.1.1.4'
N N 0.0061 0.0033 'International Tables Vol C Tables 4.2.6.8 and 6.1.1.4'
P P 0.1023 0.0942 'International Tables Vol C Tables 4.2.6.8 and 6.1.1.4'
S S 0.1246 0.1234 'International Tables Vol C Tables 4.2.6.8 and 6.1.1.4'
Pt Pt -1.7033 8.3905 'International Tables Vol C Tables 4.2.6.8 and 6.1.1.4'
O O 0.0106 0.0060 'International Tables Vol C Tables 4.2.6.8 and 6.1.1.4'
Cl Cl 0.1484 0.1585 'International Tables Vol C Tables 4.2.6.8 and 6.1.1.4'

loop_
_geom_angle_atom_site_label_1
_geom_angle_atom_site_label_2
_geom_angle_atom_site_label_3
_geom_angle
_geom_angle_site_symmetry_1
_geom_angle_site_symmetry_3
P1 Pt1 P1 180.00(4) 3_666 .
P1 Pt1 S1 87.07(4) 3_666 3_666
P1 Pt1 S1 92.93(4) . 3_666
P1 Pt1 S1 92.93(4) 3_666 .
P1 Pt1 S1 87.07(4) . .
S1 Pt1 S1 180.00(5) 3_666 .
C1 S1 Pt1 108.04(18) . .
C8 P1 C5 99.2(2) . .
C8 P1 C6 98.1(2) . .
C5 P1 C6 97.3(2) . .
C8 P1 Pt1 115.77(15) . .
C5 P1 Pt1 123.73(16) . .
C6 P1 Pt1 118.06(16) . .
C9 N1 C7 108.2(4) . .
C9 N1 C6 111.2(4) . .
C7 N1 C6 111.0(4) . .
C10 N2 C5 112.3(4) . .
C10 N2 C7 108.4(4) . .
C5 N2 C7 111.5(4) . .
C9 N3 C10 108.5(4) . .
C9 N3 C8 110.6(4) . .
C10 N3 C8 110.6(4) . .
C1 N4 C2 116.0(4) . .
C1 N5 C4 115.6(5) . .
N4 C1 N5 127.2(5) . .
N4 C1 S1 120.9(4) . .
N5 C1 S1 111.9(4) . .
N4 C2 C3 121.6(5) . .
N4 C2 O1 115.7(4) . .
C3 C2 O1 122.6(5) . .
C2 C3 C4 118.7(5) . .
N5 C4 C3 120.8(5) . .
N5 C4 O2 116.0(5) . .
C3 C4 O2 123.2(5) . .
N2 C5 P1 111.4(3) . .
N1 C6 P1 112.2(3) . .
N1 C7 N2 114.2(4) . .
N3 C8 P1 112.2(3) . .
N1 C9 N3 114.7(4) . .
N2 C10 N3 114.2(4) . .
Cl2 C90 Cl1 110.3(4) . .

loop_
_geom_bond_atom_site_label_1
_geom_bond_atom_site_label_2
_geom_bond_distance
_geom_bond_site_symmetry_2
Pt1 P1 2.2860(12) 3_666
Pt1 P1 2.2860(12) .
Pt1 S1 2.3308(12) 3_666
Pt1 S1 2.3308(12) .
S1 C1 1.762(6) .
P1 C8 1.832(5) .
P1 C5 1.845(5) .
P1 C6 1.847(5) .
O1 C2 1.539(7) .
O2 C4 1.509(8) .
N1 C9 1.461(7) .
N1 C7 1.462(7) .
N1 C6 1.469(6) .
N2 C10 1.455(6) .
N2 C5 1.458(6) .
N2 C7 1.462(7) .
N3 C9 1.464(7) .
N3 C10 1.472(6) .
N3 C8 1.481(6) .
N4 C1 1.335(6) .
N4 C2 1.339(6) .
N5 C1 1.346(7) .
N5 C4 1.351(7) .
C2 C3 1.374(7) .
C3 C4 1.385(7) .
C90 Cl2 1.755(6) .
C90 Cl1 1.755(6) .
